data_7713768
loop_
_publ_author_name
'Hosoya, Hiromu'
'Akiyama, Takuya'
'Mashima, Kazushi'
'Tsurugi, Hayato'

_publ_section_title
;
 Bis(neopentylglycolato)diboron (B2nep2) as a Bidentate Ligand and a
 Reducing Agent for Early Transition Metal Chlorides Giving MCl4(B2nep2)
 Complexes
;
_journal_name_full 'Dalton Transactions'
_journal_paper_doi 10.1039/D3DT01828H
_journal_year 2023
_chemical_absolute_configuration 'CHOOSE rm ad rmad syn or unk'
_chemical_formula_moiety 'C12 H24 B2 Cl4 O4 Zr'
_chemical_formula_sum 'C12 H24 B2 Cl4 O4 Zr'
_chemical_formula_weight 486.97
_space_group_crystal_system monoclinic
_space_group_IT_number 4
_space_group_name_Hall 'P 2yb'
_space_group_name_H-M_alt 'P 1 21 1'
_atom_sites_solution_hydrogens geom
_atom_sites_solution_primary direct
_atom_sites_solution_secondary difmap
_audit_update_record
;
2023-06-10 deposited with the CCDC.	2023-08-22 downloaded from the CCDC.
;
_cell_angle_alpha 90.0000
_cell_angle_beta 109.990(4)
_cell_angle_gamma 90.0000
_cell_formula_units_Z 4
_cell_length_a 14.112(3)
_cell_length_b 10.1415(18)
_cell_length_c 15.181(3)
_cell_measurement_reflns_used 3434
_cell_measurement_temperature 113
_cell_measurement_theta_max 27.50
_cell_measurement_theta_min 3.10
_cell_volume 2041.8(7)
_computing_cell_refinement 'CrystalClear-SM Expert 2.1 b45'
_computing_data_collection 'CrystalClear-SM Expert 2.1 b45 (Rigaku, 2015)'
_computing_data_reduction 'CrystalClear-SM Expert 2.1 b45'
_computing_molecular_graphics 'CrystalStructure 4.2.4'
_computing_publication_material 'CrystalStructure 4.2.4 (Rigaku, 2016)'
_computing_structure_refinement 'SHELXL Version 2016/4 (Sheldrick, 2008)'
_computing_structure_solution 'SHELXT Version 2014/5 (Sheldrick, 2014)'
_diffrn_ambient_temperature 113
_diffrn_detector_area_resol_mean 5.814
_diffrn_measured_fraction_theta_full 0.997
_diffrn_measured_fraction_theta_max 0.990
_diffrn_measurement_device_type 'Rigaku XtaLAB P200'
_diffrn_measurement_method \w
_diffrn_radiation_type 'Mo K\a'
_diffrn_radiation_wavelength 0.71075
_diffrn_reflns_av_R_equivalents 0.1110
_diffrn_reflns_Laue_measured_fraction_full 0.997
_diffrn_reflns_Laue_measured_fraction_max 0.990
_diffrn_reflns_limit_h_max 13
_diffrn_reflns_limit_h_min -18
_diffrn_reflns_limit_k_max 13
_diffrn_reflns_limit_k_min -13
_diffrn_reflns_limit_l_max 19
_diffrn_reflns_limit_l_min -19
_diffrn_reflns_number 39364
_diffrn_reflns_point_group_measured_fraction_full 0.994
_diffrn_reflns_point_group_measured_fraction_max 0.985
_diffrn_reflns_theta_full 25.242
_diffrn_reflns_theta_max 27.549
_diffrn_reflns_theta_min 3.072
_diffrn_standards_number 0
_exptl_absorpt_coefficient_mu 1.072
_exptl_absorpt_correction_T_max 0.979
_exptl_absorpt_correction_T_min 0.795
_exptl_absorpt_correction_type multi-scan
_exptl_absorpt_process_details 'REQAB (Rigaku, 1998)'
_exptl_crystal_colour colorless
_exptl_crystal_density_diffrn 1.584
_exptl_crystal_density_method 'not measured'
_exptl_crystal_description block
_exptl_crystal_F_000 984.00
_exptl_crystal_size_max 0.100
_exptl_crystal_size_mid 0.040
_exptl_crystal_size_min 0.020
_refine_diff_density_max 1.33
_refine_diff_density_min -1.03
_refine_ls_abs_structure_details
;
 Flack x determined using 2798 quotients [(I+)-(I-)]/[(I+)+(I-)]
 (Parsons, Flack and Wagner, Acta Cryst. B69 (2013) 249-259).
;
_refine_ls_abs_structure_Flack 0.02(5)
_refine_ls_extinction_method none
_refine_ls_goodness_of_fit_ref 1.043
_refine_ls_hydrogen_treatment constr
_refine_ls_number_parameters 431
_refine_ls_number_reflns 9287
_refine_ls_number_restraints 1
_refine_ls_R_factor_all 0.0854
_refine_ls_R_factor_gt 0.0577
_refine_ls_shift/su_max 0.000
_refine_ls_structure_factor_coef Fsqd
_refine_ls_weighting_details 'w = 1/[\s^2^(Fo^2^)+(0.0599P)^2^+4.7744P] where P=(Fo^2^+2Fc^2^)/3'
_refine_ls_weighting_scheme calc
_refine_ls_wR_factor_gt 0.1233
_refine_ls_wR_factor_ref 0.1372
_reflns_Friedel_coverage 0.882
_reflns_Friedel_fraction_full 0.991
_reflns_Friedel_fraction_max 0.979
_reflns_number_gt 7367
_reflns_number_total 9287
_reflns_threshold_expression F^2^>2.0\s(F^2^)
_cod_data_source_file d3dt01828h1.cif
_cod_data_source_block hsy11008-Zr-1
_cod_database_code 7713768

loop_
_space_group_symop_id
_space_group_symop_operation_xyz
1 +X,+Y,+Z
2 -X,1/2+Y,-Z

loop_
_atom_site_label
_atom_site_type_symbol
_atom_site_fract_x
_atom_site_fract_y
_atom_site_fract_z
_atom_site_U_iso_or_equiv
_atom_site_adp_type
_atom_site_occupancy
_atom_site_site_symmetry_order
_atom_site_calc_flag
_atom_site_refinement_flags_posn
_atom_site_refinement_flags_adp
_atom_site_refinement_flags_occupancy
_atom_site_disorder_assembly
_atom_site_disorder_group
ZR1 Zr 0.64727(6) 0.33169(8) 0.21311(5) 0.01784(19) Uani 1 1 d . . . . .
ZR2 Zr 0.12632(6) 0.32644(8) 0.21469(5) 0.01868(19) Uani 1 1 d . . . . .
CL1 Cl 0.76743(19) 0.2456(2) 0.14912(16) 0.0284(5) Uani 1 1 d . . . . .
CL2 Cl 0.58655(19) 0.1239(2) 0.24327(17) 0.0283(5) Uani 1 1 d . . . . .
CL3 Cl 0.51738(19) 0.3711(2) 0.06932(15) 0.0309(6) Uani 1 1 d . . . . .
CL4 Cl 0.56869(18) 0.4592(2) 0.30745(15) 0.0238(5) Uani 1 1 d . . . . .
CL5 Cl 0.2126(2) 0.1990(3) 0.13248(18) 0.0364(6) Uani 1 1 d . . . . .
CL6 Cl 0.0526(2) 0.1416(2) 0.26155(17) 0.0300(5) Uani 1 1 d . . . . .
CL7 Cl -0.0154(2) 0.3869(2) 0.08546(16) 0.0324(6) Uani 1 1 d . . . . .
CL8 Cl 0.08446(18) 0.4818(2) 0.32047(16) 0.0246(5) Uani 1 1 d . . . . .
O1 O 0.7837(4) 0.3338(7) 0.3530(3) 0.0181(11) Uani 1 1 d . . . . .
O2 O 0.8987(5) 0.4623(6) 0.4626(4) 0.0199(13) Uani 1 1 d . . . . .
O3 O 0.7225(5) 0.5343(5) 0.2054(4) 0.0190(13) Uani 1 1 d . . . . .
O4 O 0.8297(5) 0.6964(6) 0.2866(4) 0.0225(13) Uani 1 1 d . . . . .
O5 O 0.2759(4) 0.3188(7) 0.3427(4) 0.0196(12) Uani 1 1 d . . . . .
O6 O 0.3915(5) 0.4471(6) 0.4534(4) 0.0238(14) Uani 1 1 d . . . . .
O7 O 0.2175(5) 0.5060(6) 0.1935(4) 0.0186(13) Uani 1 1 d . . . . .
O8 O 0.3141(5) 0.6808(6) 0.2697(4) 0.0249(14) Uani 1 1 d . . . . .
C1 C 0.8223(7) 0.2481(8) 0.4395(6) 0.0187(18) Uani 1 1 d . . . . .
C2 C 0.7395(8) 0.2416(9) 0.4817(7) 0.027(2) Uani 1 1 d . . . . .
H2A H 0.679970 0.198673 0.437438 0.033 Uiso 1 1 calc R U . . .
H2B H 0.721784 0.331106 0.494901 0.033 Uiso 1 1 calc R U . . .
H2C H 0.763056 0.190821 0.540111 0.033 Uiso 1 1 calc R U . . .
C3 C 0.8454(7) 0.1112(8) 0.4103(6) 0.0220(19) Uani 1 1 d . . . . .
H3A H 0.889289 0.119296 0.372570 0.026 Uiso 1 1 calc R U . . .
H3B H 0.782355 0.067723 0.373220 0.026 Uiso 1 1 calc R U . . .
H3C H 0.879463 0.058545 0.466359 0.026 Uiso 1 1 calc R U . . .
C4 C 0.9181(6) 0.3259(9) 0.5006(5) 0.0178(15) Uani 1 1 d . . . . .
C5 C 0.9315(7) 0.3355(10) 0.6043(5) 0.0242(18) Uani 1 1 d . . . . .
H5A H 0.872307 0.378339 0.611498 0.029 Uiso 1 1 calc R U . . .
H5B H 0.991889 0.387565 0.636771 0.029 Uiso 1 1 calc R U . . .
H5C H 0.938961 0.246807 0.631482 0.029 Uiso 1 1 calc R U . . .
C6 C 1.0149(7) 0.2812(9) 0.4874(7) 0.025(2) Uani 1 1 d . . . . .
H6A H 1.070042 0.340486 0.521706 0.030 Uiso 1 1 calc R U . . .
H6B H 1.006386 0.283135 0.420530 0.030 Uiso 1 1 calc R U . . .
H6C H 1.030986 0.191209 0.511291 0.030 Uiso 1 1 calc R U . . .
C7 C 0.6962(7) 0.6570(8) 0.1429(6) 0.0212(19) Uani 1 1 d . . . . .
C8 C 0.6033(8) 0.7154(9) 0.1566(7) 0.029(2) Uani 1 1 d . . . . .
H8A H 0.548080 0.651268 0.136791 0.035 Uiso 1 1 calc R U . . .
H8B H 0.583423 0.795714 0.118901 0.035 Uiso 1 1 calc R U . . .
H8C H 0.618447 0.736830 0.222925 0.035 Uiso 1 1 calc R U . . .
C9 C 0.6777(8) 0.6163(10) 0.0428(6) 0.027(2) Uani 1 1 d . . . . .
H9A H 0.674693 0.694950 0.004459 0.032 Uiso 1 1 calc R U . . .
H9B H 0.613665 0.568410 0.018600 0.032 Uiso 1 1 calc R U . . .
H9C H 0.732722 0.559098 0.040409 0.032 Uiso 1 1 calc R U . . .
C10 C 0.7933(8) 0.7387(9) 0.1876(6) 0.021(2) Uani 1 1 d . . . . .
C11 C 0.8782(7) 0.7087(10) 0.1503(6) 0.027(2) Uani 1 1 d . . . . .
H11A H 0.894553 0.614569 0.158125 0.033 Uiso 1 1 calc R U . . .
H11B H 0.937876 0.760504 0.185158 0.033 Uiso 1 1 calc R U . . .
H11C H 0.856851 0.731745 0.083690 0.033 Uiso 1 1 calc R U . . .
C12 C 0.7751(9) 0.8873(10) 0.1862(7) 0.030(2) Uani 1 1 d . . . . .
H12A H 0.839687 0.933111 0.213459 0.036 Uiso 1 1 calc R U . . .
H12B H 0.731710 0.907493 0.222990 0.036 Uiso 1 1 calc R U . . .
H12C H 0.742073 0.916721 0.121437 0.036 Uiso 1 1 calc R U . . .
C13 C 0.3434(8) 0.2238(9) 0.4140(7) 0.025(2) Uani 1 1 d . . . . .
C14 C 0.4200(8) 0.1746(10) 0.3720(7) 0.031(2) Uani 1 1 d . . . . .
H14A H 0.384919 0.132151 0.311640 0.038 Uiso 1 1 calc R U . . .
H14B H 0.464908 0.110743 0.414683 0.038 Uiso 1 1 calc R U . . .
H14C H 0.459686 0.249138 0.362583 0.038 Uiso 1 1 calc R U . . .
C15 C 0.2834(9) 0.1112(10) 0.4325(7) 0.036(3) Uani 1 1 d . . . . .
H15A H 0.261562 0.052895 0.377790 0.043 Uiso 1 1 calc R U . . .
H15B H 0.224192 0.145811 0.444617 0.043 Uiso 1 1 calc R U . . .
H15C H 0.325485 0.061504 0.487330 0.043 Uiso 1 1 calc R U . . .
C16 C 0.3887(7) 0.3181(10) 0.4982(6) 0.0225(18) Uani 1 1 d . . . . .
C17 C 0.4946(8) 0.2848(10) 0.5596(7) 0.032(2) Uani 1 1 d . . . . .
H17A H 0.516011 0.345140 0.613199 0.039 Uiso 1 1 calc R U . . .
H17B H 0.539939 0.293619 0.523381 0.039 Uiso 1 1 calc R U . . .
H17C H 0.496760 0.193904 0.582133 0.039 Uiso 1 1 calc R U . . .
C18 C 0.3204(8) 0.3393(12) 0.5560(6) 0.035(2) Uani 1 1 d . . . . .
H18A H 0.251722 0.358568 0.514103 0.041 Uiso 1 1 calc R U . . .
H18B H 0.345665 0.413578 0.598977 0.041 Uiso 1 1 calc R U . . .
H18C H 0.319835 0.259450 0.592210 0.041 Uiso 1 1 calc R U . . .
C19 C 0.2291(7) 0.5968(9) 0.1185(6) 0.0212(19) Uani 1 1 d . . . . .
C20 C 0.3154(8) 0.5394(9) 0.0924(7) 0.027(2) Uani 1 1 d . . . . .
H20A H 0.296580 0.451462 0.065245 0.032 Uiso 1 1 calc R U . . .
H20B H 0.375619 0.532687 0.148681 0.032 Uiso 1 1 calc R U . . .
H20C H 0.329516 0.596858 0.046549 0.032 Uiso 1 1 calc R U . . .
C21 C 0.1335(8) 0.6004(10) 0.0346(7) 0.029(2) Uani 1 1 d . . . . .
H21A H 0.077416 0.629404 0.054129 0.035 Uiso 1 1 calc R U . . .
H21B H 0.119124 0.512040 0.007066 0.035 Uiso 1 1 calc R U . . .
H21C H 0.141634 0.662014 -0.012014 0.035 Uiso 1 1 calc R U . . .
C22 C 0.2559(7) 0.7266(8) 0.1742(6) 0.023(2) Uani 1 1 d . . . . .
C23 C 0.3231(8) 0.8179(11) 0.1423(7) 0.037(2) Uani 1 1 d . . . . .
H23A H 0.387184 0.773602 0.150025 0.044 Uiso 1 1 calc R U . . .
H23B H 0.336102 0.898517 0.180246 0.044 Uiso 1 1 calc R U . . .
H23C H 0.289541 0.840649 0.076209 0.044 Uiso 1 1 calc R U . . .
C24 C 0.1645(8) 0.7994(9) 0.1814(7) 0.030(2) Uani 1 1 d . . . . .
H24A H 0.187003 0.870250 0.227829 0.036 Uiso 1 1 calc R U . . .
H24B H 0.121902 0.737724 0.200777 0.036 Uiso 1 1 calc R U . . .
H24C H 0.125786 0.837207 0.120252 0.036 Uiso 1 1 calc R U . . .
B1 B 0.8302(8) 0.4564(9) 0.3759(7) 0.0169(19) Uani 1 1 d . . . . .
B2 B 0.7962(8) 0.5718(9) 0.2901(7) 0.017(2) Uani 1 1 d . . . . .
B3 B 0.3216(8) 0.4428(10) 0.3669(8) 0.022(2) Uani 1 1 d . . . . .
B4 B 0.2851(9) 0.5547(10) 0.2783(7) 0.023(2) Uani 1 1 d . . . . .

loop_
_atom_site_aniso_label
_atom_site_aniso_U_11
_atom_site_aniso_U_22
_atom_site_aniso_U_33
_atom_site_aniso_U_23
_atom_site_aniso_U_13
_atom_site_aniso_U_12
ZR1 0.0244(4) 0.0121(4) 0.0160(4) -0.0039(4) 0.0056(3) -0.0023(4)
ZR2 0.0305(4) 0.0100(4) 0.0161(4) -0.0022(4) 0.0087(3) -0.0024(4)
CL1 0.0396(14) 0.0211(11) 0.0291(12) -0.0061(9) 0.0176(10) 0.0010(10)
CL2 0.0352(14) 0.0151(11) 0.0353(13) -0.0027(10) 0.0129(11) -0.0057(10)
CL3 0.0342(13) 0.0301(13) 0.0211(10) -0.0052(9) 0.0001(10) -0.0044(10)
CL4 0.0316(12) 0.0191(11) 0.0224(11) -0.0025(9) 0.0115(9) 0.0038(9)
CL5 0.0633(18) 0.0221(12) 0.0339(13) -0.0056(10) 0.0298(13) 0.0034(12)
CL6 0.0408(15) 0.0150(11) 0.0347(13) 0.0014(10) 0.0136(11) -0.0075(10)
CL7 0.0394(14) 0.0240(12) 0.0244(11) 0.0006(10) -0.0012(10) -0.0093(11)
CL8 0.0385(13) 0.0143(10) 0.0239(11) -0.0026(8) 0.0146(10) 0.0020(9)
O1 0.029(3) 0.009(3) 0.016(3) 0.001(3) 0.008(2) 0.003(3)
O2 0.035(4) 0.005(3) 0.014(3) 0.001(2) 0.001(3) -0.001(3)
O3 0.032(4) 0.008(3) 0.015(3) 0.000(2) 0.006(3) 0.000(3)
O4 0.038(4) 0.011(3) 0.015(3) 0.000(2) 0.004(3) -0.001(3)
O5 0.029(3) 0.011(3) 0.018(3) 0.005(3) 0.007(2) 0.000(3)
O6 0.041(4) 0.009(3) 0.018(3) 0.003(2) 0.006(3) 0.001(3)
O7 0.030(4) 0.011(3) 0.014(3) 0.003(2) 0.007(3) -0.001(2)
O8 0.038(4) 0.011(3) 0.023(3) 0.004(3) 0.007(3) -0.003(3)
C1 0.032(5) 0.010(4) 0.015(4) 0.003(3) 0.009(4) 0.001(4)
C2 0.040(6) 0.018(5) 0.026(5) 0.002(4) 0.014(4) 0.002(4)
C3 0.028(5) 0.008(4) 0.027(5) -0.002(4) 0.007(4) 0.001(4)
C4 0.035(4) 0.003(3) 0.013(3) 0.006(4) 0.005(3) 0.002(4)
C5 0.039(5) 0.014(4) 0.016(4) 0.003(4) 0.005(3) -0.002(5)
C6 0.030(5) 0.015(4) 0.028(5) 0.002(4) 0.007(4) -0.004(4)
C7 0.032(5) 0.014(4) 0.017(4) 0.004(3) 0.007(4) 0.003(4)
C8 0.033(6) 0.021(5) 0.036(5) 0.012(4) 0.015(4) 0.010(4)
C9 0.035(6) 0.024(5) 0.018(4) 0.000(4) 0.006(4) -0.004(4)
C10 0.034(5) 0.012(4) 0.017(4) 0.003(3) 0.006(4) 0.001(4)
C11 0.031(5) 0.026(5) 0.021(4) 0.007(4) 0.005(4) 0.005(4)
C12 0.050(7) 0.014(5) 0.023(5) 0.003(4) 0.007(5) 0.004(5)
C13 0.035(6) 0.012(5) 0.023(5) 0.010(4) 0.005(4) 0.006(4)
C14 0.034(6) 0.023(5) 0.036(6) 0.003(4) 0.010(5) 0.009(4)
C15 0.046(7) 0.018(5) 0.034(6) 0.009(4) 0.002(5) -0.010(5)
C16 0.034(5) 0.012(4) 0.023(4) 0.004(4) 0.011(3) 0.001(4)
C17 0.036(6) 0.021(5) 0.036(5) 0.002(4) 0.007(4) 0.002(4)
C18 0.047(6) 0.039(6) 0.019(4) -0.003(5) 0.012(4) 0.005(6)
C19 0.036(5) 0.014(4) 0.015(4) 0.007(3) 0.009(4) 0.002(4)
C20 0.037(6) 0.020(5) 0.029(5) 0.007(4) 0.018(4) 0.010(4)
C21 0.034(6) 0.026(5) 0.027(5) 0.008(4) 0.010(4) 0.002(4)
C22 0.034(5) 0.011(4) 0.024(5) 0.005(4) 0.009(4) 0.003(4)
C23 0.054(6) 0.019(5) 0.040(5) 0.008(5) 0.020(5) 0.000(6)
C24 0.044(6) 0.020(6) 0.028(5) 0.004(4) 0.015(4) 0.007(4)
B1 0.025(5) 0.009(4) 0.017(5) -0.003(4) 0.008(4) -0.004(4)
B2 0.023(5) 0.011(4) 0.017(5) -0.001(4) 0.006(4) -0.002(4)
B3 0.030(6) 0.010(5) 0.028(6) 0.003(4) 0.014(5) 0.003(4)
B4 0.036(6) 0.010(5) 0.023(5) 0.004(4) 0.010(5) 0.007(4)

loop_
_atom_type_symbol
_atom_type_description
_atom_type_scat_dispersion_real
_atom_type_scat_dispersion_imag
_atom_type_scat_source
C C 0.0033 0.0016
;
International Tables for Crystallography
(Vol. C, Tables 4.2.6.8 and 6.1.1.4)
;
H H 0.0000 0.0000
;
International Tables for Crystallography
(Vol. C, Table 6.1.1.4)
;
B B 0.0013 0.0007
;
International Tables for Crystallography
(Vol. C, Tables 4.2.6.8 and 6.1.1.4)
;
Cl Cl 0.1484 0.1585
;
International Tables for Crystallography
(Vol. C, Tables 4.2.6.8 and 6.1.1.4)
;
O O 0.0106 0.0060
;
International Tables for Crystallography
(Vol. C, Tables 4.2.6.8 and 6.1.1.4)
;
Zr Zr -2.9673 0.5597
;
International Tables for Crystallography
(Vol. C, Tables 4.2.6.8 and 6.1.1.4)
;

loop_
_geom_angle_atom_site_label_1
_geom_angle_atom_site_label_2
_geom_angle_atom_site_label_3
_geom_angle
_geom_angle_site_symmetry_1
_geom_angle_site_symmetry_3
_geom_angle_publ_flag
O1 ZR1 O3 77.8(2) . . ?
O1 ZR1 CL3 169.23(18) . . ?
O3 ZR1 CL3 91.54(16) . . ?
O1 ZR1 CL2 94.17(18) . . ?
O3 ZR1 CL2 171.89(16) . . ?
CL3 ZR1 CL2 96.41(9) . . ?
O1 ZR1 CL1 83.89(15) . . ?
O3 ZR1 CL1 84.43(16) . . ?
CL3 ZR1 CL1 96.94(9) . . ?
CL2 ZR1 CL1 96.15(9) . . ?
O1 ZR1 CL4 82.00(15) . . ?
O3 ZR1 CL4 82.51(16) . . ?
CL3 ZR1 CL4 95.02(9) . . ?
CL2 ZR1 CL4 95.16(8) . . ?
CL1 ZR1 CL4 162.49(9) . . ?
O7 ZR2 O5 75.7(2) . . ?
O7 ZR2 CL7 91.91(16) . . ?
O5 ZR2 CL7 166.55(18) . . ?
O7 ZR2 CL6 170.62(16) . . ?
O5 ZR2 CL6 95.12(17) . . ?
CL7 ZR2 CL6 96.96(9) . . ?
O7 ZR2 CL5 86.91(16) . . ?
O5 ZR2 CL5 86.55(16) . . ?
CL7 ZR2 CL5 98.30(10) . . ?
CL6 ZR2 CL5 94.77(10) . . ?
O7 ZR2 CL8 81.73(15) . . ?
O5 ZR2 CL8 80.11(16) . . ?
CL7 ZR2 CL8 92.99(9) . . ?
CL6 ZR2 CL8 94.74(8) . . ?
CL5 ZR2 CL8 164.24(10) . . ?
B1 O1 C1 107.3(6) . . ?
B1 O1 ZR1 114.1(5) . . ?
C1 O1 ZR1 136.6(5) . . ?
B1 O2 C4 108.3(6) . . ?
B2 O3 C7 107.2(6) . . ?
B2 O3 ZR1 113.6(5) . . ?
C7 O3 ZR1 136.7(5) . . ?
B2 O4 C10 107.9(7) . . ?
B3 O5 C13 105.2(7) . . ?
B3 O5 ZR2 113.1(6) . . ?
C13 O5 ZR2 141.6(5) . . ?
B3 O6 C16 107.1(7) . . ?
B4 O7 C19 105.1(7) . . ?
B4 O7 ZR2 112.6(5) . . ?
C19 O7 ZR2 142.2(5) . . ?
B4 O8 C22 107.7(7) . . ?
O1 C1 C2 107.0(7) . . ?
O1 C1 C3 108.7(7) . . ?
C2 C1 C3 110.8(7) . . ?
O1 C1 C4 101.9(6) . . ?
C2 C1 C4 113.9(7) . . ?
C3 C1 C4 113.8(8) . . ?
C1 C2 H2A 109.5 . . ?
C1 C2 H2B 109.5 . . ?
H2A C2 H2B 109.5 . . ?
C1 C2 H2C 109.5 . . ?
H2A C2 H2C 109.5 . . ?
H2B C2 H2C 109.5 . . ?
C1 C3 H3A 109.5 . . ?
C1 C3 H3B 109.5 . . ?
H3A C3 H3B 109.5 . . ?
C1 C3 H3C 109.5 . . ?
H3A C3 H3C 109.5 . . ?
H3B C3 H3C 109.5 . . ?
O2 C4 C6 106.3(6) . . ?
O2 C4 C5 106.4(7) . . ?
C6 C4 C5 110.9(7) . . ?
O2 C4 C1 103.4(6) . . ?
C6 C4 C1 113.9(7) . . ?
C5 C4 C1 115.0(7) . . ?
C4 C5 H5A 109.5 . . ?
C4 C5 H5B 109.5 . . ?
H5A C5 H5B 109.5 . . ?
C4 C5 H5C 109.5 . . ?
H5A C5 H5C 109.5 . . ?
H5B C5 H5C 109.5 . . ?
C4 C6 H6A 109.5 . . ?
C4 C6 H6B 109.5 . . ?
H6A C6 H6B 109.5 . . ?
C4 C6 H6C 109.5 . . ?
H6A C6 H6C 109.5 . . ?
H6B C6 H6C 109.5 . . ?
C9 C7 C8 112.7(8) . . ?
C9 C7 O3 108.9(7) . . ?
C8 C7 O3 105.7(7) . . ?
C9 C7 C10 114.3(7) . . ?
C8 C7 C10 114.1(8) . . ?
O3 C7 C10 99.9(6) . . ?
C7 C8 H8A 109.5 . . ?
C7 C8 H8B 109.5 . . ?
H8A C8 H8B 109.5 . . ?
C7 C8 H8C 109.5 . . ?
H8A C8 H8C 109.5 . . ?
H8B C8 H8C 109.5 . . ?
C7 C9 H9A 109.5 . . ?
C7 C9 H9B 109.5 . . ?
H9A C9 H9B 109.5 . . ?
C7 C9 H9C 109.5 . . ?
H9A C9 H9C 109.5 . . ?
H9B C9 H9C 109.5 . . ?
O4 C10 C11 106.0(7) . . ?
O4 C10 C12 107.4(8) . . ?
C11 C10 C12 110.1(9) . . ?
O4 C10 C7 103.8(7) . . ?
C11 C10 C7 115.0(8) . . ?
C12 C10 C7 113.8(8) . . ?
C10 C11 H11A 109.5 . . ?
C10 C11 H11B 109.5 . . ?
H11A C11 H11B 109.5 . . ?
C10 C11 H11C 109.5 . . ?
H11A C11 H11C 109.5 . . ?
H11B C11 H11C 109.5 . . ?
C10 C12 H12A 109.5 . . ?
C10 C12 H12B 109.5 . . ?
H12A C12 H12B 109.5 . . ?
C10 C12 H12C 109.5 . . ?
H12A C12 H12C 109.5 . . ?
H12B C12 H12C 109.5 . . ?
C15 C13 C14 110.9(8) . . ?
C15 C13 O5 111.1(8) . . ?
C14 C13 O5 105.9(7) . . ?
C15 C13 C16 114.4(8) . . ?
C14 C13 C16 113.5(8) . . ?
O5 C13 C16 100.3(7) . . ?
C13 C14 H14A 109.5 . . ?
C13 C14 H14B 109.5 . . ?
H14A C14 H14B 109.5 . . ?
C13 C14 H14C 109.5 . . ?
H14A C14 H14C 109.5 . . ?
H14B C14 H14C 109.5 . . ?
C13 C15 H15A 109.5 . . ?
C13 C15 H15B 109.5 . . ?
H15A C15 H15B 109.5 . . ?
C13 C15 H15C 109.5 . . ?
H15A C15 H15C 109.5 . . ?
H15B C15 H15C 109.5 . . ?
O6 C16 C17 107.8(7) . . ?
O6 C16 C18 105.1(8) . . ?
C17 C16 C18 111.4(7) . . ?
O6 C16 C13 103.5(6) . . ?
C17 C16 C13 114.5(8) . . ?
C18 C16 C13 113.5(8) . . ?
C16 C17 H17A 109.5 . . ?
C16 C17 H17B 109.5 . . ?
H17A C17 H17B 109.5 . . ?
C16 C17 H17C 109.5 . . ?
H17A C17 H17C 109.5 . . ?
H17B C17 H17C 109.5 . . ?
C16 C18 H18A 109.5 . . ?
C16 C18 H18B 109.5 . . ?
H18A C18 H18B 109.5 . . ?
C16 C18 H18C 109.5 . . ?
H18A C18 H18C 109.5 . . ?
H18B C18 H18C 109.5 . . ?
C21 C19 O7 110.7(7) . . ?
C21 C19 C20 110.8(8) . . ?
O7 C19 C20 105.3(7) . . ?
C21 C19 C22 115.1(8) . . ?
O7 C19 C22 100.2(6) . . ?
C20 C19 C22 113.7(8) . . ?
C19 C20 H20A 109.5 . . ?
C19 C20 H20B 109.5 . . ?
H20A C20 H20B 109.5 . . ?
C19 C20 H20C 109.5 . . ?
H20A C20 H20C 109.5 . . ?
H20B C20 H20C 109.5 . . ?
C19 C21 H21A 109.5 . . ?
C19 C21 H21B 109.5 . . ?
H21A C21 H21B 109.5 . . ?
C19 C21 H21C 109.5 . . ?
H21A C21 H21C 109.5 . . ?
H21B C21 H21C 109.5 . . ?
O8 C22 C23 107.8(8) . . ?
O8 C22 C24 106.4(7) . . ?
C23 C22 C24 111.3(8) . . ?
O8 C22 C19 102.7(6) . . ?
C23 C22 C19 114.2(8) . . ?
C24 C22 C19 113.5(8) . . ?
C22 C23 H23A 109.5 . . ?
C22 C23 H23B 109.5 . . ?
H23A C23 H23B 109.5 . . ?
C22 C23 H23C 109.5 . . ?
H23A C23 H23C 109.5 . . ?
H23B C23 H23C 109.5 . . ?
C22 C24 H24A 109.5 . . ?
C22 C24 H24B 109.5 . . ?
H24A C24 H24B 109.5 . . ?
C22 C24 H24C 109.5 . . ?
H24A C24 H24C 109.5 . . ?
H24B C24 H24C 109.5 . . ?
O2 B1 O1 113.9(7) . . ?
O2 B1 B2 130.0(8) . . ?
O1 B1 B2 116.0(7) . . ?
O4 B2 O3 112.0(8) . . ?
O4 B2 B1 131.5(8) . . ?
O3 B2 B1 116.4(7) . . ?
O6 B3 O5 113.7(8) . . ?
O6 B3 B4 132.3(9) . . ?
O5 B3 B4 113.7(8) . . ?
O8 B4 O7 112.0(8) . . ?
O8 B4 B3 133.0(9) . . ?
O7 B4 B3 114.7(8) . . ?

loop_
_geom_bond_atom_site_label_1
_geom_bond_atom_site_label_2
_geom_bond_distance
_geom_bond_site_symmetry_2
_geom_bond_publ_flag
ZR1 O1 2.328(5) . ?
ZR1 O3 2.335(6) . ?
ZR1 CL3 2.356(2) . ?
ZR1 CL2 2.378(2) . ?
ZR1 CL1 2.389(2) . ?
ZR1 CL4 2.457(2) . ?
ZR2 O7 2.315(6) . ?
ZR2 O5 2.331(5) . ?
ZR2 CL7 2.354(3) . ?
ZR2 CL6 2.368(2) . ?
ZR2 CL5 2.398(2) . ?
ZR2 CL8 2.461(2) . ?
O1 B1 1.393(11) . ?
O1 C1 1.512(10) . ?
O2 B1 1.342(11) . ?
O2 C4 1.488(10) . ?
O3 B2 1.402(12) . ?
O3 C7 1.531(10) . ?
O4 B2 1.357(11) . ?
O4 C10 1.476(10) . ?
O5 B3 1.404(12) . ?
O5 C13 1.517(11) . ?
O6 B3 1.346(13) . ?
O6 C16 1.482(11) . ?
O7 B4 1.404(13) . ?
O7 C19 1.515(9) . ?
O8 B4 1.362(12) . ?
O8 C22 1.476(11) . ?
C1 C2 1.515(12) . ?
C1 C3 1.527(12) . ?
C1 C4 1.566(12) . ?
C2 H2A 0.9800 . ?
C2 H2B 0.9800 . ?
C2 H2C 0.9800 . ?
C3 H3A 0.9800 . ?
C3 H3B 0.9800 . ?
C3 H3C 0.9800 . ?
C4 C6 1.517(12) . ?
C4 C5 1.524(10) . ?
C5 H5A 0.9800 . ?
C5 H5B 0.9800 . ?
C5 H5C 0.9800 . ?
C6 H6A 0.9800 . ?
C6 H6B 0.9800 . ?
C6 H6C 0.9800 . ?
C7 C9 1.508(12) . ?
C7 C8 1.516(13) . ?
C7 C10 1.546(13) . ?
C8 H8A 0.9800 . ?
C8 H8B 0.9800 . ?
C8 H8C 0.9800 . ?
C9 H9A 0.9800 . ?
C9 H9B 0.9800 . ?
C9 H9C 0.9800 . ?
C10 C11 1.520(14) . ?
C10 C12 1.528(13) . ?
C11 H11A 0.9800 . ?
C11 H11B 0.9800 . ?
C11 H11C 0.9800 . ?
C12 H12A 0.9800 . ?
C12 H12B 0.9800 . ?
C12 H12C 0.9800 . ?
C13 C15 1.504(13) . ?
C13 C14 1.515(14) . ?
C13 C16 1.549(13) . ?
C14 H14A 0.9800 . ?
C14 H14B 0.9800 . ?
C14 H14C 0.9800 . ?
C15 H15A 0.9800 . ?
C15 H15B 0.9800 . ?
C15 H15C 0.9800 . ?
C16 C17 1.504(13) . ?
C16 C18 1.525(12) . ?
C17 H17A 0.9800 . ?
C17 H17B 0.9800 . ?
C17 H17C 0.9800 . ?
C18 H18A 0.9800 . ?
C18 H18B 0.9800 . ?
C18 H18C 0.9800 . ?
C19 C21 1.507(13) . ?
C19 C20 1.519(13) . ?
C19 C22 1.539(12) . ?
C20 H20A 0.9800 . ?
C20 H20B 0.9800 . ?
C20 H20C 0.9800 . ?
C21 H21A 0.9800 . ?
C21 H21B 0.9800 . ?
C21 H21C 0.9800 . ?
C22 C23 1.519(13) . ?
C22 C24 1.522(13) . ?
C23 H23A 0.9800 . ?
C23 H23B 0.9800 . ?
C23 H23C 0.9800 . ?
C24 H24A 0.9800 . ?
C24 H24B 0.9800 . ?
C24 H24C 0.9800 . ?
B1 B2 1.694(14) . ?
B3 B4 1.700(14) . ?

loop_
_geom_torsion_atom_site_label_1
_geom_torsion_atom_site_label_2
_geom_torsion_atom_site_label_3
_geom_torsion_atom_site_label_4
_geom_torsion
_geom_torsion_site_symmetry_1
_geom_torsion_site_symmetry_2
_geom_torsion_site_symmetry_3
_geom_torsion_site_symmetry_4
_geom_torsion_publ_flag
B1 O1 C1 C2 103.4(8) . . . . ?
ZR1 O1 C1 C2 -58.5(9) . . . . ?
B1 O1 C1 C3 -136.9(7) . . . . ?
ZR1 O1 C1 C3 61.2(9) . . . . ?
B1 O1 C1 C4 -16.4(8) . . . . ?
ZR1 O1 C1 C4 -178.4(5) . . . . ?
B1 O2 C4 C6 99.4(8) . . . . ?
B1 O2 C4 C5 -142.4(7) . . . . ?
B1 O2 C4 C1 -20.9(8) . . . . ?
O1 C1 C4 O2 22.0(7) . . . . ?
C2 C1 C4 O2 -92.9(8) . . . . ?
C3 C1 C4 O2 138.8(7) . . . . ?
O1 C1 C4 C6 -93.0(8) . . . . ?
C2 C1 C4 C6 152.2(7) . . . . ?
C3 C1 C4 C6 23.8(10) . . . . ?
O1 C1 C4 C5 137.5(7) . . . . ?
C2 C1 C4 C5 22.7(11) . . . . ?
C3 C1 C4 C5 -105.7(9) . . . . ?
B2 O3 C7 C9 142.9(8) . . . . ?
ZR1 O3 C7 C9 -57.2(10) . . . . ?
B2 O3 C7 C8 -95.8(8) . . . . ?
ZR1 O3 C7 C8 64.0(9) . . . . ?
B2 O3 C7 C10 22.9(8) . . . . ?
ZR1 O3 C7 C10 -177.3(5) . . . . ?
B2 O4 C10 C11 -94.6(9) . . . . ?
B2 O4 C10 C12 147.7(9) . . . . ?
B2 O4 C10 C7 26.9(9) . . . . ?
C9 C7 C10 O4 -145.3(7) . . . . ?
C8 C7 C10 O4 83.0(8) . . . . ?
O3 C7 C10 O4 -29.2(8) . . . . ?
C9 C7 C10 C11 -29.9(11) . . . . ?
C8 C7 C10 C11 -161.6(8) . . . . ?
O3 C7 C10 C11 86.1(8) . . . . ?
C9 C7 C10 C12 98.3(10) . . . . ?
C8 C7 C10 C12 -33.4(11) . . . . ?
O3 C7 C10 C12 -145.6(8) . . . . ?
B3 O5 C13 C15 149.3(8) . . . . ?
ZR2 O5 C13 C15 -28.6(12) . . . . ?
B3 O5 C13 C14 -90.2(9) . . . . ?
ZR2 O5 C13 C14 91.8(9) . . . . ?
B3 O5 C13 C16 27.9(8) . . . . ?
ZR2 O5 C13 C16 -150.0(6) . . . . ?
B3 O6 C16 C17 145.3(8) . . . . ?
B3 O6 C16 C18 -95.8(8) . . . . ?
B3 O6 C16 C13 23.6(9) . . . . ?
C15 C13 C16 O6 -149.8(8) . . . . ?
C14 C13 C16 O6 81.6(9) . . . . ?
O5 C13 C16 O6 -30.8(8) . . . . ?
C15 C13 C16 C17 93.1(10) . . . . ?
C14 C13 C16 C17 -35.5(11) . . . . ?
O5 C13 C16 C17 -147.9(7) . . . . ?
C15 C13 C16 C18 -36.4(12) . . . . ?
C14 C13 C16 C18 -165.0(8) . . . . ?
O5 C13 C16 C18 82.6(9) . . . . ?
B4 O7 C19 C21 -153.2(8) . . . . ?
ZR2 O7 C19 C21 24.0(12) . . . . ?
B4 O7 C19 C20 87.0(8) . . . . ?
ZR2 O7 C19 C20 -95.8(9) . . . . ?
B4 O7 C19 C22 -31.2(9) . . . . ?
ZR2 O7 C19 C22 146.0(7) . . . . ?
B4 O8 C22 C23 -145.9(8) . . . . ?
B4 O8 C22 C24 94.6(9) . . . . ?
B4 O8 C22 C19 -24.9(9) . . . . ?
C21 C19 C22 O8 152.2(7) . . . . ?
O7 C19 C22 O8 33.4(8) . . . . ?
C20 C19 C22 O8 -78.4(8) . . . . ?
C21 C19 C22 C23 -91.3(10) . . . . ?
O7 C19 C22 C23 149.9(7) . . . . ?
C20 C19 C22 C23 38.1(11) . . . . ?
C21 C19 C22 C24 37.8(10) . . . . ?
O7 C19 C22 C24 -81.0(8) . . . . ?
C20 C19 C22 C24 167.1(7) . . . . ?
C4 O2 B1 O1 11.2(10) . . . . ?
C4 O2 B1 B2 -165.8(8) . . . . ?
C1 O1 B1 O2 4.1(10) . . . . ?
ZR1 O1 B1 O2 170.6(6) . . . . ?
C1 O1 B1 B2 -178.4(7) . . . . ?
ZR1 O1 B1 B2 -11.9(9) . . . . ?
C10 O4 B2 O3 -12.5(10) . . . . ?
C10 O4 B2 B1 165.2(9) . . . . ?
C7 O3 B2 O4 -7.6(10) . . . . ?
ZR1 O3 B2 O4 -172.7(6) . . . . ?
C7 O3 B2 B1 174.3(7) . . . . ?
ZR1 O3 B2 B1 9.2(9) . . . . ?
O2 B1 B2 O4 1.1(17) . . . . ?
O1 B1 B2 O4 -175.9(9) . . . . ?
O2 B1 B2 O3 178.8(9) . . . . ?
O1 B1 B2 O3 1.8(12) . . . . ?
C16 O6 B3 O5 -5.7(10) . . . . ?
C16 O6 B3 B4 -179.7(9) . . . . ?
C13 O5 B3 O6 -15.3(10) . . . . ?
ZR2 O5 B3 O6 163.3(6) . . . . ?
C13 O5 B3 B4 159.9(8) . . . . ?
ZR2 O5 B3 B4 -21.5(9) . . . . ?
C22 O8 B4 O7 5.0(11) . . . . ?
C22 O8 B4 B3 178.9(10) . . . . ?
C19 O7 B4 O8 17.6(10) . . . . ?
ZR2 O7 B4 O8 -160.5(6) . . . . ?
C19 O7 B4 B3 -157.4(8) . . . . ?
ZR2 O7 B4 B3 24.4(10) . . . . ?
O6 B3 B4 O8 -1.6(19) . . . . ?
O5 B3 B4 O8 -175.7(10) . . . . ?
O6 B3 B4 O7 172.1(9) . . . . ?
O5 B3 B4 O7 -1.9(12) . . . . ?
